data_1547503
loop_
_publ_author_name
'Bhaskar, Renu'
'Sharma, Alpesh K.'
'Yadav, Manoj K.'
'Singh, Ajai K.'

_publ_section_title
;
 Sonogashira (Cu and amine free) and Suzuki coupling in air catalyzed
 <i>via</i> nanoparticles formed <i>in situ</i> from Pd( <scp>ii</scp> )
 complexes of chalcogenated Schiff bases of 1-naphthaldehyde and their
 reduced forms
;
_journal_issue 44
_journal_name_full 'Dalton Transactions'
_journal_page_first 15235
_journal_page_last 15248
_journal_paper_doi 10.1039/C7DT02701J
_journal_volume 46
_journal_year 2017
_chemical_formula_moiety 'C19 H17 N S'
_chemical_formula_sum 'C19 H17 N S'
_chemical_formula_weight 291.40
_space_group_crystal_system monoclinic
_space_group_IT_number 4
_space_group_name_Hall 'P 2yb'
_space_group_name_H-M_alt 'P 1 21 1'
_symmetry_space_group_name_Hall 'P 2yb'
_symmetry_space_group_name_H-M 'P 1 21 1'
_atom_sites_solution_hydrogens geom
_audit_creation_method SHELXL-2014
_audit_update_record
;
2017-09-01 deposited with the CCDC.
2017-10-02 downloaded from the CCDC.
;
_cell_angle_alpha 90
_cell_angle_beta 101.610(8)
_cell_angle_gamma 90
_cell_formula_units_Z 2
_cell_length_a 5.247(2)
_cell_length_b 14.195(6)
_cell_length_c 10.646(4)
_cell_measurement_reflns_used 1018
_cell_measurement_temperature 298(2)
_cell_measurement_theta_max 20.28
_cell_measurement_theta_min 2.42
_cell_volume 776.7(5)
_computing_structure_refinement 'SHELXL-2014 (Sheldrick, 2014)'
_diffrn_ambient_temperature 298(2)
_diffrn_measured_fraction_theta_full 0.969
_diffrn_measured_fraction_theta_max 0.999
_diffrn_measurement_device_type 'CCD area detector'
_diffrn_measurement_method 'phi and omega scans'
_diffrn_radiation_type MoK\a
_diffrn_radiation_wavelength 0.71073
_diffrn_reflns_av_R_equivalents 0.0271
_diffrn_reflns_av_unetI/netI 0.0504
_diffrn_reflns_Laue_measured_fraction_full 0.969
_diffrn_reflns_Laue_measured_fraction_max 0.999
_diffrn_reflns_limit_h_max 6
_diffrn_reflns_limit_h_min -6
_diffrn_reflns_limit_k_max 16
_diffrn_reflns_limit_k_min -16
_diffrn_reflns_limit_l_max 12
_diffrn_reflns_limit_l_min -9
_diffrn_reflns_number 3946
_diffrn_reflns_point_group_measured_fraction_full 0.930
_diffrn_reflns_point_group_measured_fraction_max 0.960
_diffrn_reflns_theta_full 25.242
_diffrn_reflns_theta_max 24.999
_diffrn_reflns_theta_min 1.953
_exptl_absorpt_coefficient_mu 0.201
_exptl_absorpt_correction_T_max 0.950
_exptl_absorpt_correction_T_min 0.942
_exptl_absorpt_correction_type multi-scan
_exptl_absorpt_process_details '(SADABS; Bruker, 2014)'
_exptl_crystal_colour colourless
_exptl_crystal_density_diffrn 1.246
_exptl_crystal_description block
_exptl_crystal_F_000 308
_exptl_crystal_size_max 0.29
_exptl_crystal_size_mid 0.27
_exptl_crystal_size_min 0.26
_refine_diff_density_max 0.472
_refine_diff_density_min -0.166
_refine_diff_density_rms 0.038
_refine_ls_abs_structure_details
;
 Flack x determined using 779 quotients [(I+)-(I-)]/[(I+)+(I-)]
 (Parsons, Flack and Wagner, Acta Cryst. B69 (2013) 249-259).
;
_refine_ls_abs_structure_Flack -0.03(6)
_refine_ls_extinction_method none
_refine_ls_goodness_of_fit_ref 1.034
_refine_ls_hydrogen_treatment constr
_refine_ls_matrix_type full
_refine_ls_number_parameters 190
_refine_ls_number_reflns 2617
_refine_ls_number_restraints 1
_refine_ls_restrained_S_all 1.034
_refine_ls_R_factor_all 0.0777
_refine_ls_R_factor_gt 0.0617
_refine_ls_shift/su_max 0.000
_refine_ls_shift/su_mean 0.000
_refine_ls_structure_factor_coef Fsqd
_refine_ls_weighting_details 'w=1/[\s^2^(Fo^2^)+(0.0558P)^2^+0.2873P] where P=(Fo^2^+2Fc^2^)/3'
_refine_ls_weighting_scheme calc
_refine_ls_wR_factor_gt 0.1343
_refine_ls_wR_factor_ref 0.1438
_reflns_Friedel_coverage 0.839
_reflns_Friedel_fraction_full 0.888
_reflns_Friedel_fraction_max 0.916
_reflns_number_gt 2072
_reflns_number_total 2617
_reflns_threshold_expression 'I > 2\s(I)'
_cod_data_source_file c7dt02701j2.cif
_cod_data_source_block L1
_cod_database_code 1547503
_shelx_space_group_comment
;
The symmetry employed for this shelxl refinement is uniquely defined
by the following loop, which should always be used as a source of
symmetry information in preference to the above space-group names.
They are only intended as comments.
;
_shelx_estimated_absorpt_t_min 0.942
_shelx_estimated_absorpt_t_max 0.950
_shelxl_version_number 2014-3

loop_
_space_group_symop_operation_xyz
'x, y, z'
'-x, y+1/2, -z'

loop_
_atom_site_label
_atom_site_type_symbol
_atom_site_fract_x
_atom_site_fract_y
_atom_site_fract_z
_atom_site_U_iso_or_equiv
_atom_site_adp_type
_atom_site_occupancy
_atom_site_site_symmetry_order
_atom_site_calc_flag
_atom_site_refinement_flags_posn
_atom_site_refinement_flags_adp
S1 S 0.3107(4) 0.34758(12) 0.62798(17) 0.0785(6) Uani 1 1 d . .
C11 C 0.8560(10) 0.5449(4) 1.0616(5) 0.0533(14) Uani 1 1 d . .
C6 C 0.3359(11) 0.2456(4) 0.5364(5) 0.0579(14) Uani 1 1 d . .
C10 C 0.6785(10) 0.4688(4) 1.0663(6) 0.0569(15) Uani 1 1 d . .
C19 C 0.7257(13) 0.4070(5) 1.1649(7) 0.0728(18) Uani 1 1 d . .
H19 H 0.6094 0.3578 1.1670 0.087 Uiso 1 1 calc R U
C12 C 0.8254(12) 0.6130(5) 0.9615(6) 0.0689(16) Uani 1 1 d . .
H12 H 0.6801 0.6110 0.8951 0.083 Uiso 1 1 calc R U
C16 C 1.0796(11) 0.5521(4) 1.1619(6) 0.0597(15) Uani 1 1 d . .
C18 C 0.9451(15) 0.4149(5) 1.2642(6) 0.0801(19) Uani 1 1 d . .
H18 H 0.9713 0.3717 1.3313 0.096 Uiso 1 1 calc R U
C1 C 0.5028(14) 0.2510(5) 0.4516(6) 0.0790(19) Uani 1 1 d . .
H1 H 0.5900 0.3070 0.4434 0.095 Uiso 1 1 calc R U
C5 C 0.2041(12) 0.1627(4) 0.5450(6) 0.0680(16) Uani 1 1 d . .
H5 H 0.0891 0.1582 0.6007 0.082 Uiso 1 1 calc R U
C2 C 0.5412(15) 0.1734(6) 0.3783(7) 0.093(2) Uani 1 1 d . .
H2 H 0.6550 0.1771 0.3219 0.111 Uiso 1 1 calc R U
C4 C 0.2429(16) 0.0866(5) 0.4709(7) 0.083(2) Uani 1 1 d . .
H4 H 0.1522 0.0310 0.4767 0.100 Uiso 1 1 calc R U
C17 C 1.1205(13) 0.4858(6) 1.2627(6) 0.0777(19) Uani 1 1 d . .
H17 H 1.2670 0.4903 1.3282 0.093 Uiso 1 1 calc R U
C14 C 1.2256(15) 0.6879(6) 1.0604(10) 0.093(2) Uani 1 1 d . .
H14 H 1.3469 0.7354 1.0588 0.111 Uiso 1 1 calc R U
C15 C 1.2610(12) 0.6247(5) 1.1587(8) 0.0765(19) Uani 1 1 d . .
H15 H 1.4067 0.6296 1.2245 0.092 Uiso 1 1 calc R U
C3 C 0.4105(18) 0.0911(6) 0.3897(7) 0.090(2) Uani 1 1 d . .
H3 H 0.4370 0.0386 0.3417 0.108 Uiso 1 1 calc R U
C13 C 1.0081(16) 0.6808(5) 0.9629(8) 0.087(2) Uani 1 1 d . .
H13 H 0.9863 0.7241 0.8960 0.105 Uiso 1 1 calc R U
C7 C 0.1035(11) 0.3136(4) 0.7360(6) 0.0652(16) Uani 1 1 d . .
H7A H -0.0700 0.3004 0.6877 0.078 Uiso 1 1 calc R U
H7B H 0.1706 0.2567 0.7814 0.078 Uiso 1 1 calc R U
N1 N 0.3282(12) 0.3906(5) 0.9318(6) 0.0944(19) Uani 1 1 d . .
C8 C 0.0917(12) 0.3911(5) 0.8306(7) 0.0759(19) Uani 1 1 d . .
H8A H 0.0755 0.4514 0.7868 0.091 Uiso 1 1 calc R U
H8B H -0.0599 0.3825 0.8686 0.091 Uiso 1 1 calc R U
C9 C 0.4393(12) 0.4589(5) 0.9606(8) 0.083(2) Uani 1 1 d . .
H9 H 0.3776 0.5131 0.9154 0.099 Uiso 1 1 calc R U

loop_
_atom_site_aniso_label
_atom_site_aniso_U_11
_atom_site_aniso_U_22
_atom_site_aniso_U_33
_atom_site_aniso_U_23
_atom_site_aniso_U_13
_atom_site_aniso_U_12
S1 0.0989(12) 0.0591(9) 0.0820(11) -0.0166(10) 0.0289(9) -0.0168(9)
C11 0.048(3) 0.059(3) 0.054(3) -0.023(3) 0.014(3) 0.006(3)
C6 0.058(3) 0.063(3) 0.050(3) 0.007(3) 0.003(3) 0.003(3)
C10 0.049(3) 0.064(4) 0.059(3) -0.018(3) 0.011(3) 0.006(3)
C19 0.065(4) 0.069(4) 0.088(5) -0.006(4) 0.025(4) 0.001(3)
C12 0.065(4) 0.078(4) 0.065(4) -0.002(3) 0.014(3) 0.011(3)
C16 0.053(3) 0.071(4) 0.056(4) -0.023(3) 0.013(3) 0.003(3)
C18 0.090(5) 0.086(5) 0.064(4) 0.012(4) 0.014(4) 0.011(4)
C1 0.083(4) 0.090(5) 0.065(4) -0.003(4) 0.019(4) -0.009(4)
C5 0.082(4) 0.061(4) 0.061(4) -0.007(3) 0.015(3) -0.005(3)
C2 0.093(5) 0.116(7) 0.077(5) -0.011(5) 0.031(4) 0.021(5)
C4 0.113(6) 0.059(4) 0.072(4) -0.011(3) 0.004(4) 0.002(4)
C17 0.064(4) 0.101(6) 0.063(4) -0.011(4) -0.001(3) 0.016(4)
C14 0.074(5) 0.080(5) 0.132(7) -0.027(5) 0.039(5) -0.012(4)
C15 0.055(4) 0.082(5) 0.093(5) -0.027(4) 0.017(3) -0.004(3)
C3 0.127(7) 0.078(5) 0.060(4) -0.009(4) 0.007(5) 0.037(5)
C13 0.093(5) 0.071(5) 0.105(6) 0.004(4) 0.040(5) 0.001(4)
C7 0.061(3) 0.067(4) 0.065(4) -0.012(3) 0.007(3) 0.005(3)
N1 0.079(4) 0.099(5) 0.105(4) -0.028(4) 0.018(4) 0.001(3)
C8 0.055(3) 0.089(5) 0.079(4) -0.027(4) 0.001(3) 0.006(3)
C9 0.049(3) 0.059(4) 0.148(7) -0.033(4) 0.037(4) 0.000(3)

loop_
_atom_type_symbol
_atom_type_description
_atom_type_scat_dispersion_real
_atom_type_scat_dispersion_imag
_atom_type_scat_source
C C 0.0033 0.0016 'International Tables Vol C Tables 4.2.6.8 and 6.1.1.4'
H H 0.0000 0.0000 'International Tables Vol C Tables 4.2.6.8 and 6.1.1.4'
N N 0.0061 0.0033 'International Tables Vol C Tables 4.2.6.8 and 6.1.1.4'
S S 0.1246 0.1234 'International Tables Vol C Tables 4.2.6.8 and 6.1.1.4'

loop_
_geom_angle_atom_site_label_1
_geom_angle_atom_site_label_2
_geom_angle_atom_site_label_3
_geom_angle
C6 S1 C7 104.8(3)
C16 C11 C12 117.7(6)
C16 C11 C10 118.1(6)
C12 C11 C10 124.2(5)
C5 C6 C1 118.9(6)
C5 C6 S1 124.7(5)
C1 C6 S1 116.4(5)
C19 C10 C11 119.8(5)
C19 C10 C9 120.8(6)
C11 C10 C9 119.4(6)
C10 C19 C18 121.8(6)
C13 C12 C11 120.0(6)
C15 C16 C17 120.4(6)
C15 C16 C11 119.6(6)
C17 C16 C11 119.9(6)
C17 C18 C19 120.2(6)
C6 C1 C2 120.5(7)
C6 C5 C4 119.9(6)
C3 C2 C1 119.6(7)
C3 C4 C5 121.2(7)
C18 C17 C16 120.0(6)
C15 C14 C13 119.5(7)
C14 C15 C16 120.8(7)
C4 C3 C2 119.9(7)
C12 C13 C14 122.3(8)
C8 C7 S1 110.1(4)
C9 N1 C8 120.2(8)
N1 C8 C7 110.2(5)
N1 C9 C10 125.5(8)

loop_
_geom_bond_atom_site_label_1
_geom_bond_atom_site_label_2
_geom_bond_distance
S1 C6 1.765(6)
S1 C7 1.800(7)
C11 C16 1.422(7)
C11 C12 1.424(8)
C11 C10 1.434(8)
C6 C5 1.377(8)
C6 C1 1.381(8)
C10 C19 1.352(8)
C10 C9 1.514(9)
C19 C18 1.402(9)
C12 C13 1.356(9)
C16 C15 1.408(9)
C16 C17 1.412(9)
C18 C17 1.366(10)
C1 C2 1.388(10)
C5 C4 1.377(8)
C2 C3 1.371(11)
C4 C3 1.353(11)
C14 C15 1.362(11)
C14 C13 1.383(11)
C7 C8 1.501(8)
N1 C9 1.141(8)
N1 C8 1.471(9)
